data_7132699
loop_
_publ_author_name
'Koch, Katelyn N.'
'Teo, Aaron J.'
'Wheeler, Kraig A.'

_publ_section_title
;
 Dual space divergence in small molecule quasiracemates: benzoyl leucine
 and phenylalanine assemblies.
;
_journal_issue 20
_journal_name_full 'Chemical communications (Cambridge, England)'
_journal_page_first 2800
_journal_page_last 2803
_journal_paper_doi 10.1039/d3cc06212k
_journal_volume 60
_journal_year 2024
_chemical_formula_moiety 'C14 H19 N O3'
_chemical_formula_sum 'C14 H19 N O3'
_chemical_formula_weight 249.312
_space_group_crystal_system monoclinic
_space_group_IT_number 14
_space_group_name_Hall '-P 2ybc'
_space_group_name_H-M_alt 'P 1 21/c 1'
_symmetry_Int_Tables_number 14
_audit_creation_date 2023-11-15
_audit_creation_method
;
Olex2 1.5
(compiled 2023.08.24 svn.re1ec1418 for OlexSys, GUI svn.r6817)
;
_audit_update_record
;
2023-12-08 deposited with the CCDC.	2024-02-12 downloaded from the CCDC.
;
_cell_angle_alpha 90
_cell_angle_beta 109.344(5)
_cell_angle_gamma 90
_cell_formula_units_Z 4
_cell_length_a 8.4622(7)
_cell_length_b 17.4106(13)
_cell_length_c 10.0167(7)
_cell_measurement_reflns_used 4949
_cell_measurement_temperature 100(2)
_cell_measurement_theta_max 70.50
_cell_measurement_theta_min 5.08
_cell_volume 1392.47(19)
_computing_cell_refinement 'SAINT+ V8.40B (Bruker AXS Inc., 2020)'
_computing_data_collection 'APEX5 Ver.2022.08-RC130 (Bruker-AXS, 2023)'
_computing_data_reduction 'SAINT+ Ve8.40B (Bruker-AXS, 2020)'
_computing_molecular_graphics 'OLEX2 (Dolomanov et al., 2009)'
_computing_publication_material 'OLEX2 (Dolomanov et al., 2009)'
_computing_structure_refinement 'XL (Sheldrick, 2019/1)'
_computing_structure_solution 'XT (Sheldrick, 2018/2)'
_diffrn_ambient_temperature 100(2)
_diffrn_detector '100 \\times 140 mm^2^ CMOS sensor'
_diffrn_detector_area_resol_mean 7.9
_diffrn_detector_type 'Bruker PHOTON II'
_diffrn_measured_fraction_theta_full 0.9992
_diffrn_measured_fraction_theta_max 0.9975
_diffrn_measurement_device '\k-geometry four-circle diffractometer'
_diffrn_measurement_device_type 'Bruker D8 Venture'
_diffrn_measurement_method '\w and \f scans'
_diffrn_radiation_collimation 'focusing mirror'
_diffrn_radiation_detector 'Bruker PHOTON II'
_diffrn_radiation_monochromator 'multilayer mirror'
_diffrn_radiation_probe x-ray
_diffrn_radiation_type 'Cu K\a'
_diffrn_radiation_wavelength 1.54178
_diffrn_radiation_xray_symbol K-L~3~
_diffrn_reflns_av_R_equivalents 0.1046
_diffrn_reflns_av_unetI/netI 0.0433
_diffrn_reflns_Laue_measured_fraction_full 0.9992
_diffrn_reflns_Laue_measured_fraction_max 0.9975
_diffrn_reflns_limit_h_max 10
_diffrn_reflns_limit_h_min -10
_diffrn_reflns_limit_k_max 21
_diffrn_reflns_limit_k_min -21
_diffrn_reflns_limit_l_max 11
_diffrn_reflns_limit_l_min -12
_diffrn_reflns_number 27050
_diffrn_reflns_point_group_measured_fraction_full 0.9992
_diffrn_reflns_point_group_measured_fraction_max 0.9975
_diffrn_reflns_theta_full 67.6786
_diffrn_reflns_theta_max 72.39
_diffrn_reflns_theta_min 5.08
_diffrn_source 'microfocus sealed X-ray tube'
_diffrn_source_type 'Incoatec I\mS 3.0'
_exptl_absorpt_coefficient_mu 0.677
_exptl_absorpt_correction_T_max 0.7536
_exptl_absorpt_correction_T_min 0.6252
_exptl_absorpt_correction_type multi-scan
_exptl_absorpt_process_details 'SADABS-2016/2 (Krause et al., 2015) was used for absorption correction.'
_exptl_crystal_colour 'clear colourless'
_exptl_crystal_colour_lustre clear
_exptl_crystal_colour_primary colourless
_exptl_crystal_density_diffrn 1.189
_exptl_crystal_density_method 'not measured'
_exptl_crystal_description plate
_exptl_crystal_F_000 537.834
_exptl_crystal_recrystallization_method 'Re-crystallisation from solvent: MeOH'
_exptl_crystal_size_max 0.306
_exptl_crystal_size_mid 0.178
_exptl_crystal_size_min 0.089
_refine_diff_density_max 0.4413
_refine_diff_density_min -0.3813
_refine_diff_density_rms 0.0822
_refine_ls_d_res_high 0.8088
_refine_ls_d_res_low 8.7053
_refine_ls_goodness_of_fit_ref 1.0618
_refine_ls_hydrogen_treatment mixed
_refine_ls_matrix_type full
_refine_ls_number_constraints 29
_refine_ls_number_parameters 172
_refine_ls_number_reflns 2753
_refine_ls_number_restraints 0
_refine_ls_restrained_S_all 1.0618
_refine_ls_R_factor_all 0.0897
_refine_ls_R_factor_gt 0.0559
_refine_ls_shift/su_max -0.0003
_refine_ls_shift/su_mean 0.0000
_refine_ls_structure_factor_coef Fsqd
_refine_ls_weighting_details 'w=1/[\s^2^(Fo^2^)+(0.0714P)^2^+0.6351P] where P=(Fo^2^+2Fc^2^)/3'
_refine_ls_weighting_scheme calc
_refine_ls_wR_factor_gt 0.1299
_refine_ls_wR_factor_ref 0.1522
_reflns_Friedel_coverage 0.0
_reflns_limit_h_max 9
_reflns_limit_h_min -10
_reflns_limit_k_max 21
_reflns_limit_k_min 0
_reflns_limit_l_max 12
_reflns_limit_l_min 0
_reflns_number_gt 1945
_reflns_number_total 2753
_reflns_threshold_expression I>=2u(I)
_cod_data_source_file d3cc06212k2.cif
_cod_data_source_block 22kaw14_a
_cod_depositor_comments
;
The following automatic conversions were performed:

data item '_diffrn_radiation_probe' value 'X-ray' was changed to
'x-ray' in accordance with the
/home/data/users/saulius/crontab/automatic-downloads/rss-feeds/RSC/lib/dictionaries/cif_core.dic
dictionary named 'cif_core.dic' version 2.4.2 last updated on
2011-04-26.

Automatic conversion script
Id: cif_fix_values 8170 2020-07-09 18:12:32Z antanas 

 Adding full bibliography for 7132699--7132715.cif.
;
_cod_database_code 7132699
_olex2_refinement_description
;
1. Fixed Uiso
 At 1.2 times of:
  All C(H) groups, All C(H,H) groups, All N(H) groups, All O(H) groups
 At 1.5 times of:
  All C(H,H,H) groups
2.a Ternary CH refined with riding coordinates:
 C9(H9), C11(H11)
2.b Secondary CH2 refined with riding coordinates:
 C10(H10a,H10b)
2.c Aromatic/amide H refined with riding coordinates:
 C3(H3), C4(H4), C6(H6), C7(H7)
2.d Idealised Me refined as rotating group:
 C12(H12a,H12b,H12c), C13(H13a,H13b,H13c), C14(H14a,H14b,H14c)
;
_olex2_submission_special_instructions 'No special instructions were received'

loop_
_space_group_symop_id
_space_group_symop_operation_xyz
1 x,y,z
2 -x,y+1/2,-z+1/2
3 -x,-y,-z
4 x,-y-1/2,z-1/2

loop_
_atom_site_label
_atom_site_type_symbol
_atom_site_fract_x
_atom_site_fract_y
_atom_site_fract_z
_atom_site_U_iso_or_equiv
_atom_site_adp_type
_atom_site_occupancy
_atom_site_refinement_flags_posn
O1 O 0.6240(2) 0.22661(9) 0.69818(15) 0.0315(4) Uani 1.000000 .
O2 O 0.7181(2) 0.02684(10) 0.59051(18) 0.0385(4) Uani 1.000000 .
H2 H 0.639(4) -0.0102(17) 0.578(3) 0.0462(5) Uiso 1.000000 R
O3 O 0.49258(19) 0.08970(9) 0.45244(16) 0.0327(4) Uani 1.000000 .
N1 N 0.6703(2) 0.22556(11) 0.49039(19) 0.0260(4) Uani 1.000000 .
H1 H 0.641(3) 0.2407(15) 0.410(3) 0.0312(5) Uiso 1.000000 R
C1 C 0.5997(3) 0.25630(13) 0.5806(2) 0.0250(5) Uani 1.000000 .
C2 C 0.4933(3) 0.32573(13) 0.5351(2) 0.0262(5) Uani 1.000000 .
C3 C 0.3976(3) 0.34994(14) 0.6173(2) 0.0315(5) Uani 1.000000 .
H3 H 0.4049(3) 0.32287(14) 0.7015(2) 0.0378(7) Uiso 1.000000 R
C4 C 0.2925(3) 0.41279(15) 0.5777(3) 0.0363(6) Uani 1.000000 .
H4 H 0.2280(3) 0.42797(15) 0.6349(3) 0.0435(7) Uiso 1.000000 R
C5 C 0.2796(3) 0.45417(14) 0.4559(2) 0.0330(5) Uani 1.000000 .
C6 C 0.3797(3) 0.43153(14) 0.3773(2) 0.0363(6) Uani 1.000000 .
H6 H 0.3765(3) 0.46031(14) 0.2958(2) 0.0435(7) Uiso 1.000000 R
C7 C 0.4836(3) 0.36826(14) 0.4146(2) 0.0337(6) Uani 1.000000 .
H7 H 0.5489(3) 0.35362(14) 0.3578(2) 0.0404(7) Uiso 1.000000 R
C8 C 0.6412(3) 0.08764(13) 0.5193(2) 0.0280(5) Uani 1.000000 .
C9 C 0.7608(3) 0.15360(12) 0.5254(2) 0.0271(5) Uani 1.000000 .
H9 H 0.8422(3) 0.15724(12) 0.6238(2) 0.0326(6) Uiso 1.000000 R
C10 C 0.8577(3) 0.13746(13) 0.4239(2) 0.0296(5) Uani 1.000000 .
H10a H 0.8927(3) 0.08292(13) 0.4335(2) 0.0355(6) Uiso 1.000000 R
H10b H 0.7817(3) 0.14524(13) 0.3257(2) 0.0355(6) Uiso 1.000000 R
C11 C 1.0130(3) 0.18795(14) 0.4485(3) 0.0343(6) Uani 1.000000 .
H11 H 0.9832(3) 0.24223(14) 0.4626(3) 0.0412(7) Uiso 1.000000 R
C12 C 1.1528(3) 0.16180(17) 0.5796(3) 0.0461(7) Uani 1.000000 .
H12a H 1.2492(10) 0.1961(7) 0.5966(12) 0.0692(10) Uiso 1.000000 GR
H12b H 1.1136(9) 0.1631(11) 0.6613(5) 0.0692(10) Uiso 1.000000 GR
H12c H 1.1857(17) 0.1093(4) 0.5656(8) 0.0692(10) Uiso 1.000000 GR
C13 C 1.0732(3) 0.18479(17) 0.3208(3) 0.0460(7) Uani 1.000000 .
H13a H 0.9832(9) 0.2021(10) 0.2363(5) 0.0690(10) Uiso 1.000000 GR
H13b H 1.1709(15) 0.2183(8) 0.3374(9) 0.0690(10) Uiso 1.000000 GR
H13c H 1.104(2) 0.1319(3) 0.3068(12) 0.0690(10) Uiso 1.000000 GR
C14 C 0.1616(3) 0.52136(16) 0.4104(3) 0.0436(7) Uani 1.000000 .
H14a H 0.0566(9) 0.5042(3) 0.3400(15) 0.0654(10) Uiso 1.000000 GR
H14b H 0.1384(19) 0.5425(7) 0.4927(4) 0.0654(10) Uiso 1.000000 GR
H14c H 0.2129(10) 0.5611(5) 0.3688(18) 0.0654(10) Uiso 1.000000 GR

loop_
_atom_site_aniso_label
_atom_site_aniso_U_11
_atom_site_aniso_U_22
_atom_site_aniso_U_33
_atom_site_aniso_U_12
_atom_site_aniso_U_13
_atom_site_aniso_U_23
O1 0.0442(10) 0.0321(9) 0.0232(8) 0.0034(7) 0.0178(7) 0.0023(6)
O2 0.0311(9) 0.0310(10) 0.0504(11) -0.0030(8) 0.0095(8) 0.0108(8)
O3 0.0298(9) 0.0315(9) 0.0373(9) -0.0030(7) 0.0119(7) 0.0040(7)
N1 0.0328(10) 0.0278(10) 0.0212(9) -0.0007(8) 0.0139(8) -0.0004(7)
C1 0.0289(11) 0.0276(12) 0.0227(10) -0.0060(9) 0.0140(8) -0.0034(9)
C2 0.0309(12) 0.0286(12) 0.0224(10) -0.0033(9) 0.0131(9) -0.0029(8)
C3 0.0379(13) 0.0365(14) 0.0251(11) 0.0024(11) 0.0171(10) 0.0047(9)
C4 0.0381(13) 0.0425(15) 0.0357(13) 0.0061(12) 0.0222(10) 0.0054(10)
C5 0.0330(13) 0.0326(14) 0.0354(12) -0.0011(11) 0.0140(10) 0.0027(10)
C6 0.0495(15) 0.0346(14) 0.0294(12) 0.0035(11) 0.0193(11) 0.0069(10)
C7 0.0441(14) 0.0366(14) 0.0277(11) 0.0013(11) 0.0217(10) 0.0005(10)
C8 0.0348(13) 0.0280(12) 0.0262(11) 0.0007(10) 0.0168(10) 0.0004(9)
C9 0.0302(12) 0.0274(12) 0.0267(11) -0.0007(10) 0.0132(9) -0.0006(9)
C10 0.0354(13) 0.0294(13) 0.0275(11) -0.0015(10) 0.0154(10) -0.0015(9)
C11 0.0342(13) 0.0342(14) 0.0403(13) -0.0033(11) 0.0199(11) -0.0001(10)
C12 0.0393(15) 0.0575(18) 0.0449(15) -0.0059(13) 0.0183(12) -0.0079(13)
C13 0.0443(16) 0.0561(18) 0.0478(15) -0.0033(13) 0.0287(13) 0.0021(13)
C14 0.0412(15) 0.0471(17) 0.0462(15) 0.0099(12) 0.0195(12) 0.0143(12)

loop_
_atom_type_symbol
_atom_type_scat_dispersion_real
_atom_type_scat_dispersion_imag
_atom_type_scat_Cromer_Mann_a1
_atom_type_scat_Cromer_Mann_a2
_atom_type_scat_Cromer_Mann_a3
_atom_type_scat_Cromer_Mann_a4
_atom_type_scat_Cromer_Mann_b1
_atom_type_scat_Cromer_Mann_b2
_atom_type_scat_Cromer_Mann_b3
_atom_type_scat_Cromer_Mann_b4
_atom_type_scat_Cromer_Mann_c
_atom_type_scat_source
_atom_type_scat_dispersion_source
C 0.01788 0.00908 2.31000 1.02000 1.58860 0.86500 20.84390 10.20750 0.56870 51.65120 0.21560 'International Tables Volume C Table 6.1.1.4 (pp. 500-502)' 'Brennan, Cowan, Rev. Sci. Instrum., 1992, 63, 850'
H 0.00000 0.00000 0.49300 0.32291 0.14019 0.04081 10.51090 26.12570 3.14236 57.79970 0.00304 'International Tables Volume C Table 6.1.1.4 (pp. 500-502)' 'Brennan, Cowan, Rev. Sci. Instrum., 1992, 63, 850'
N 0.03110 0.01806 12.21260 3.13220 2.01250 1.16630 0.00570 9.89330 28.99750 0.58260 -11.52900 'International Tables Volume C Table 6.1.1.4 (pp. 500-502)' 'Brennan, Cowan, Rev. Sci. Instrum., 1992, 63, 850'
O 0.04960 0.03233 3.04850 2.28680 1.54630 0.86700 13.27710 5.70110 0.32390 32.90890 0.25080 'International Tables Volume C Table 6.1.1.4 (pp. 500-502)' 'Brennan, Cowan, Rev. Sci. Instrum., 1992, 63, 850'

loop_
_geom_angle_atom_site_label_1
_geom_angle_atom_site_label_2
_geom_angle_atom_site_label_3
_geom_angle
_geom_angle_site_symmetry_1
_geom_angle_site_symmetry_3
_geom_angle_publ_flag
C8 O2 H2 106.7(17) . . ?
C1 N1 H1 119.2(18) . . ?
C9 N1 H1 119.0(18) . . ?
C9 N1 C1 119.77(18) . . ?
N1 C1 O1 120.0(2) . . ?
C2 C1 O1 121.61(18) . . ?
C2 C1 N1 118.36(18) . . ?
C3 C2 C1 118.35(19) . . ?
C7 C2 C1 123.60(19) . . ?
C7 C2 C3 118.0(2) . . ?
H3 C3 C2 119.58(13) . . ?
C4 C3 C2 120.8(2) . . ?
C4 C3 H3 119.58(12) . . ?
H4 C4 C3 119.39(12) . . ?
C5 C4 C3 121.2(2) . . ?
C5 C4 H4 119.39(14) . . ?
C6 C5 C4 117.7(2) . . ?
C14 C5 C4 121.3(2) . . ?
C14 C5 C6 121.0(2) . . ?
H6 C6 C5 119.16(14) . . ?
C7 C6 C5 121.7(2) . . ?
C7 C6 H6 119.16(13) . . ?
C6 C7 C2 120.5(2) . . ?
H7 C7 C2 119.77(13) . . ?
H7 C7 C6 119.77(13) . . ?
O3 C8 O2 123.8(2) . . ?
C9 C8 O2 112.46(19) . . ?
C9 C8 O3 123.7(2) . . ?
C8 C9 N1 110.65(18) . . ?
H9 C9 N1 108.68(11) . . ?
H9 C9 C8 108.68(12) . . ?
C10 C9 N1 110.76(18) . . ?
C10 C9 C8 109.33(18) . . ?
C10 C9 H9 108.68(12) . . ?
H10a C10 C9 108.73(12) . . ?
H10b C10 C9 108.73(12) . . ?
H10b C10 H10a 107.6 . . ?
C11 C10 C9 114.08(18) . . ?
C11 C10 H10a 108.73(13) . . ?
C11 C10 H10b 108.73(12) . . ?
H11 C11 C10 108.79(13) . . ?
C12 C11 C10 110.4(2) . . ?
C12 C11 H11 108.79(15) . . ?
C13 C11 C10 110.6(2) . . ?
C13 C11 H11 108.79(15) . . ?
C13 C11 C12 109.5(2) . . ?
H12a C12 C11 109.5 . . ?
H12b C12 C11 109.5 . . ?
H12b C12 H12a 109.5 . . ?
H12c C12 C11 109.5 . . ?
H12c C12 H12a 109.5 . . ?
H12c C12 H12b 109.5 . . ?
H13a C13 C11 109.5 . . ?
H13b C13 C11 109.5 . . ?
H13b C13 H13a 109.5 . . ?
H13c C13 C11 109.5 . . ?
H13c C13 H13a 109.5 . . ?
H13c C13 H13b 109.5 . . ?
H14a C14 C5 109.5 . . ?
H14b C14 C5 109.5 . . ?
H14b C14 H14a 109.5 . . ?
H14c C14 C5 109.5 . . ?
H14c C14 H14a 109.5 . . ?
H14c C14 H14b 109.5 . . ?

loop_
_geom_bond_atom_site_label_1
_geom_bond_atom_site_label_2
_geom_bond_distance
_geom_bond_site_symmetry_2
_geom_bond_publ_flag
O1 C1 1.239(2) . ?
O2 H2 0.91(3) . ?
O2 C8 1.321(3) . ?
O3 C8 1.214(3) . ?
N1 H1 0.81(3) . ?
N1 C1 1.348(3) . ?
N1 C9 1.449(3) . ?
C1 C2 1.486(3) . ?
C2 C3 1.398(3) . ?
C2 C7 1.396(3) . ?
C3 H3 0.9500 . ?
C3 C4 1.383(3) . ?
C4 H4 0.9500 . ?
C4 C5 1.390(3) . ?
C5 C6 1.391(3) . ?
C5 C14 1.507(3) . ?
C6 H6 0.9500 . ?
C6 C7 1.381(3) . ?
C7 H7 0.9500 . ?
C8 C9 1.518(3) . ?
C9 H9 1.0000 . ?
C9 C10 1.529(3) . ?
C10 H10a 0.9900 . ?
C10 H10b 0.9900 . ?
C10 C11 1.532(3) . ?
C11 H11 1.0000 . ?
C11 C12 1.517(4) . ?
C11 C13 1.527(3) . ?
C12 H12a 0.9800 . ?
C12 H12b 0.9800 . ?
C12 H12c 0.9800 . ?
C13 H13a 0.9800 . ?
C13 H13b 0.9800 . ?
C13 H13c 0.9800 . ?
C14 H14a 0.9800 . ?
C14 H14b 0.9800 . ?
C14 H14c 0.9800 . ?

loop_
_geom_hbond_atom_site_label_D
_geom_hbond_atom_site_label_H
_geom_hbond_atom_site_label_A
_geom_hbond_distance_DH
_geom_hbond_distance_HA
_geom_hbond_distance_DA
_geom_hbond_angle_DHA
_geom_hbond_site_symmetry_A
O2 H2 O3 0.91(3) 1.74(3) 2.641(2) 172(3) 3_656
N1 H1 O1 0.81(3) 2.15(3) 2.942(2) 166(2) 4_565

loop_
_geom_torsion_atom_site_label_1
_geom_torsion_atom_site_label_2
_geom_torsion_atom_site_label_3
_geom_torsion_atom_site_label_4
_geom_torsion
_geom_torsion_site_symmetry_1
_geom_torsion_site_symmetry_2
_geom_torsion_site_symmetry_3
_geom_torsion_site_symmetry_4
_geom_torsion_publ_flag
O1 C1 N1 C9 6.1(3) . . . . ?
O1 C1 C2 C3 -10.6(2) . . . . ?
O1 C1 C2 C7 169.4(2) . . . . ?
O2 C8 C9 N1 -160.44(18) . . . . ?
O2 C8 C9 C10 77.3(2) . . . . ?
O3 C8 C9 N1 21.9(2) . . . . ?
O3 C8 C9 C10 -100.3(2) . . . . ?
N1 C1 C2 C3 169.3(2) . . . . ?
N1 C1 C2 C7 -10.7(2) . . . . ?
N1 C9 C10 C11 73.3(2) . . . . ?
C1 C2 C3 C4 -178.0(2) . . . . ?
C1 C2 C7 C6 178.9(2) . . . . ?
C2 C3 C4 C5 -0.5(3) . . . . ?
C2 C7 C6 C5 -1.2(3) . . . . ?
C3 C4 C5 C6 -1.8(3) . . . . ?
C3 C4 C5 C14 178.3(2) . . . . ?
C4 C5 C6 C7 2.7(3) . . . . ?
C8 C9 C10 C11 -164.52(18) . . . . ?
C9 C10 C11 C12 74.7(2) . . . . ?
C9 C10 C11 C13 -164.1(2) . . . . ?
